data_1512388
loop_
_publ_author_name
'Zhang, Hai-Rui'
'Dong, Zhen-Wen'
'Yang, Yu-Jie'
'Wang, Ping-Luan'
'Hui, Xin-Ping'

_publ_section_title
;
 N-heterocyclic carbene-catalyzed stereoselective cascade reaction:
 synthesis of functionalized tetrahydroquinolines.
;
_journal_issue 18
_journal_name_full 'Organic letters'
_journal_page_first 4750
_journal_page_last 4753
_journal_paper_doi 10.1021/ol4024985
_journal_volume 15
_journal_year 2013
_chemical_absolute_configuration ad
_chemical_formula_moiety 'C24 H18 Br N O2'
_chemical_formula_sum 'C24 H18 Br N O2'
_chemical_formula_weight 432.30
_chemical_name_systematic
;
 ? 
;
_space_group_crystal_system monoclinic
_space_group_IT_number 4
_space_group_name_Hall 'P 2yb'
_space_group_name_H-M_alt 'P 1 21 1'
_symmetry_space_group_name_Hall 'P 2yb'
_symmetry_space_group_name_H-M 'P 1 21 1'
_atom_sites_solution_hydrogens geom
_atom_sites_solution_primary direct
_atom_sites_solution_secondary difmap
_audit_creation_date 2013-03-29
_audit_creation_method
;
  Olex2 1.2
  (compiled Dec  5 2012 16:20:19, GUI svn.r4385)
;
_cell_angle_alpha 90.00
_cell_angle_beta 91.303(5)
_cell_angle_gamma 90.00
_cell_formula_units_Z 2
_cell_length_a 5.2930(3)
_cell_length_b 8.7810(6)
_cell_length_c 20.7367(10)
_cell_measurement_reflns_used 1470
_cell_measurement_temperature 293(2)
_cell_measurement_theta_max 24.4770
_cell_measurement_theta_min 3.7460
_cell_volume 963.55(10)
_computing_cell_refinement
;
CrysAlisPro, Agilent Technologies,
Version 1.171.36.24 (release 03-12-2012 CrysAlis171 .NET)
(compiled Dec  3 2012,18:21:49)
;
_computing_data_collection
;
CrysAlisPro, Agilent Technologies,
Version 1.171.36.24 (release 03-12-2012 CrysAlis171 .NET)
(compiled Dec  3 2012,18:21:49)
;
_computing_data_reduction
;
CrysAlisPro, Agilent Technologies,
Version 1.171.36.24 (release 03-12-2012 CrysAlis171 .NET)
(compiled Dec  3 2012,18:21:49)
;
_computing_molecular_graphics
;
O. V. Dolomanov, L. J. Bourhis, R. J. Gildea, J. A. K. Howard and H. Puschmann,
OLEX2: a complete structure solution, refinement and analysis program.
J. Appl. Cryst. (2009). 42, 339-341.
;
_computing_publication_material
;
O. V. Dolomanov, L. J. Bourhis, R. J. Gildea, J. A. K. Howard and H. Puschmann,
OLEX2: a complete structure solution, refinement and analysis program.
J. Appl. Cryst. (2009). 42, 339-341.
;
_computing_structure_refinement
;
SHELXL, G.M. Sheldrick, Acta Cryst.
(2008). A64, 112-122
;
_computing_structure_solution
;
SHELXS, G.M. Sheldrick, Acta Cryst.
(2008). A64, 112-122
;
_diffrn_ambient_temperature 293(2)
_diffrn_detector_area_resol_mean 16.0733
_diffrn_measured_fraction_theta_full 0.9976
_diffrn_measured_fraction_theta_max 0.6718
_diffrn_measurement_details
;
  1 omega   -2.00   27.00   1.0000   12.0000
omega____ theta____ kappa____ phi______ frames
    -      -19.3700  -99.0000  -90.0000 29

  2 omega    7.00   45.00   1.0000   12.0000
omega____ theta____ kappa____ phi______ frames
    -       22.6512  -57.0000   30.0000 38

  3 omega   15.00   90.00   1.0000   12.0000
omega____ theta____ kappa____ phi______ frames
    -       22.6512   57.0000 -120.0000 75

  4 omega  -15.00   38.00   1.0000   12.0000
omega____ theta____ kappa____ phi______ frames
    -       22.6512  -57.0000    0.0000 53

  5 omega    1.00   45.00   1.0000   12.0000
omega____ theta____ kappa____ phi______ frames
    -       22.6512   38.0000   30.0000 44
;
_diffrn_measurement_device_type 'SuperNova, Dual, Cu at zero, Eos'
_diffrn_measurement_method '\w scans'
_diffrn_orient_matrix_UB_11 0.0146996000
_diffrn_orient_matrix_UB_12 0.0745203000
_diffrn_orient_matrix_UB_13 -0.0125983000
_diffrn_orient_matrix_UB_21 -0.0333174000
_diffrn_orient_matrix_UB_22 -0.0271502000
_diffrn_orient_matrix_UB_23 -0.0312530000
_diffrn_orient_matrix_UB_31 -0.1290367000
_diffrn_orient_matrix_UB_32 0.0154201000
_diffrn_orient_matrix_UB_33 0.0058231000
_diffrn_radiation_monochromator mirror
_diffrn_radiation_type 'Mo K\a'
_diffrn_radiation_wavelength 0.7107
_diffrn_reflns_av_R_equivalents 0.0227
_diffrn_reflns_av_unetI/netI 0.0511
_diffrn_reflns_limit_h_max 6
_diffrn_reflns_limit_h_min -6
_diffrn_reflns_limit_k_max 10
_diffrn_reflns_limit_k_min -10
_diffrn_reflns_limit_l_max 13
_diffrn_reflns_limit_l_min -25
_diffrn_reflns_number 4011
_diffrn_reflns_theta_full 25.50
_diffrn_reflns_theta_max 26.37
_diffrn_reflns_theta_min 2.95
_diffrn_source 'SuperNova (Mo) X-ray Source'
_exptl_absorpt_coefficient_mu 2.153
_exptl_absorpt_correction_T_max 1.00000
_exptl_absorpt_correction_T_min 0.77269
_exptl_absorpt_correction_type multi-scan
_exptl_absorpt_process_details
;
CrysAlisPro, Agilent Technologies,
Version 1.171.36.24 (release 03-12-2012 CrysAlis171 .NET)
(compiled Dec  3 2012,18:21:49)
Empirical absorption correction using spherical harmonics,
 implemented in SCALE3 ABSPACK scaling algorithm.
;
_exptl_crystal_colour 'clear light colourless'
_exptl_crystal_density_diffrn 1.490
_exptl_crystal_density_method 'not measured'
_exptl_crystal_description block
_exptl_crystal_F_000 440
_exptl_crystal_size_max 0.36
_exptl_crystal_size_mid 0.27
_exptl_crystal_size_min 0.24
_refine_diff_density_max 0.595
_refine_diff_density_min -0.453
_refine_diff_density_rms 0.060
_refine_ls_abs_structure_details 'Flack H D (1983), Acta Cryst. A39, 876-881'
_refine_ls_abs_structure_Flack 0.000(16)
_refine_ls_extinction_method none
_refine_ls_goodness_of_fit_ref 1.063
_refine_ls_hydrogen_treatment mixed
_refine_ls_matrix_type full
_refine_ls_number_parameters 254
_refine_ls_number_reflns 3034
_refine_ls_number_restraints 1
_refine_ls_restrained_S_all 1.063
_refine_ls_R_factor_all 0.0652
_refine_ls_R_factor_gt 0.0491
_refine_ls_shift/su_max 0.000
_refine_ls_shift/su_mean 0.000
_refine_ls_structure_factor_coef Fsqd
_refine_ls_weighting_details 'calc w=1/[\s^2^(Fo^2^)+(0.0280P)^2^+1.0546P] where P=(Fo^2^+2Fc^2^)/3'
_refine_ls_weighting_scheme calc
_refine_ls_wR_factor_gt 0.0999
_refine_ls_wR_factor_ref 0.1080
_reflns_number_gt 2468
_reflns_number_total 3034
_reflns_threshold_expression >2sigma(I)
_cod_data_source_file ol4024985_si_002.cif
_cod_data_source_block zhanghairui0328
_cod_database_code 1512388
_reflns_odcompleteness_completeness 99.76
_reflns_odcompleteness_iscentric 1
_reflns_odcompleteness_theta 26.32
_olex2_refinement_description
;
1. Fixed Uiso
 At 1.2 times of:
  H10 of C10, H13 of C13, H14 of C14, H15 of C15, H16 of C16, H22 of C22, H21
  of C21, H17 of C17, H8 of N8, H2 of C2, H3 of C3, H4 of C4, H5 of C5, H7 of
  C7, H8A of C8, H9 of C9, H25 of C25, H24 of C24
2.a Ternary CH refined with riding coordinates:
 C7(H7), C8(H8A), C9(H9)
2.b Aromatic/amide H refined with riding coordinates:
 N8(H8), C2(H2), C3(H3), C4(H4), C5(H5), C10(H10), C13(H13), C14(H14),
 C15(H15), C16(H16), C17(H17), C21(H21), C22(H22), C24(H24), C25(H25)
;

loop_
_space_group_symop_id
_space_group_symop_operation_xyz
1 'x, y, z'
2 '-x, y+1/2, -z'

loop_
_atom_site_label
_atom_site_type_symbol
_atom_site_fract_x
_atom_site_fract_y
_atom_site_fract_z
_atom_site_U_iso_or_equiv
_atom_site_adp_type
_atom_site_occupancy
_atom_site_symmetry_multiplicity
_atom_site_calc_flag
_atom_site_refinement_flags
Br1 Br 0.05702(14) 0.43888(10) -0.02632(3) 0.0789(3) Uani 1 1 d .
O7 O 1.1822(7) 0.4986(4) 0.29322(18) 0.0468(10) Uani 1 1 d .
O8 O 0.9741(7) 0.3834(5) 0.36893(16) 0.0502(11) Uani 1 1 d .
N8 N 1.0431(8) 0.2667(6) 0.1850(2) 0.0422(11) Uani 1 1 d .
H8 H 1.1828 0.2783 0.1652 0.051 Uiso 1 1 calc R
C1 C 0.7904(10) 0.1092(6) 0.2535(2) 0.0321(12) Uani 1 1 d .
C2 C 0.7401(11) -0.0345(7) 0.2769(3) 0.0485(15) Uani 1 1 d .
H2 H 0.6099 -0.0464 0.3058 0.058 Uiso 1 1 calc R
C3 C 0.8748(15) -0.1598(8) 0.2591(3) 0.0621(19) Uani 1 1 d .
H3 H 0.8350 -0.2556 0.2751 0.075 Uiso 1 1 calc R
C4 C 1.0725(14) -0.1417(8) 0.2166(4) 0.0603(19) Uani 1 1 d .
H4 H 1.1669 -0.2258 0.2044 0.072 Uiso 1 1 calc R
C5 C 1.1286(12) -0.0008(7) 0.1928(3) 0.0478(16) Uani 1 1 d .
H5 H 1.2626 0.0108 0.1650 0.057 Uiso 1 1 calc R
C6 C 0.9856(9) 0.1259(6) 0.2101(2) 0.0326(12) Uani 1 1 d .
C7 C 0.8742(9) 0.3959(6) 0.1911(2) 0.0334(12) Uani 1 1 d .
H7 H 0.9763 0.4882 0.1863 0.040 Uiso 1 1 calc R
C8 C 0.7742(8) 0.3960(6) 0.2608(2) 0.0318(11) Uani 1 1 d .
H8A H 0.6503 0.4784 0.2641 0.038 Uiso 1 1 calc R
C9 C 0.6422(9) 0.2475(6) 0.2765(2) 0.0310(11) Uani 1 1 d .
H9 H 0.4767 0.2473 0.2543 0.037 Uiso 1 1 calc R
C10 C 0.6006(9) 0.2426(6) 0.3478(2) 0.0357(12) Uani 1 1 d .
H10 H 0.4591 0.1924 0.3630 0.043 Uiso 1 1 calc R
C11 C 0.7580(10) 0.3071(6) 0.3895(2) 0.0389(13) Uani 1 1 d .
C12 C 0.7509(11) 0.3064(7) 0.4607(3) 0.0458(15) Uani 1 1 d .
C13 C 0.5808(14) 0.2127(11) 0.4921(3) 0.076(2) Uani 1 1 d .
H13 H 0.4712 0.1506 0.4682 0.092 Uiso 1 1 calc R
C14 C 0.5750(17) 0.2121(11) 0.5583(3) 0.090(3) Uani 1 1 d .
H14 H 0.4574 0.1517 0.5790 0.108 Uiso 1 1 calc R
C15 C 0.7374(16) 0.2979(10) 0.5937(3) 0.073(2) Uani 1 1 d .
H15 H 0.7358 0.2927 0.6385 0.088 Uiso 1 1 calc R
C16 C 0.9027(15) 0.3914(12) 0.5646(3) 0.090(3) Uani 1 1 d .
H16 H 1.0102 0.4537 0.5890 0.107 Uiso 1 1 calc R
C17 C 0.9094(13) 0.3929(10) 0.4976(3) 0.072(2) Uani 1 1 d .
H17 H 1.0260 0.4551 0.4775 0.086 Uiso 1 1 calc R
C18 C 0.9941(8) 0.4318(8) 0.3070(2) 0.0342(10) Uani 1 1 d .
C20 C 0.6648(9) 0.4024(6) 0.1402(2) 0.0328(12) Uani 1 1 d .
C21 C 0.5301(11) 0.5381(7) 0.1304(2) 0.0416(14) Uani 1 1 d .
H21 H 0.5627 0.6222 0.1566 0.050 Uiso 1 1 calc R
C22 C 0.3471(12) 0.5461(8) 0.0813(3) 0.0515(16) Uani 1 1 d .
H22 H 0.2576 0.6361 0.0746 0.062 Uiso 1 1 calc R
C23 C 0.2974(9) 0.4215(9) 0.0424(2) 0.0454(14) Uani 1 1 d .
C24 C 0.4274(11) 0.2885(8) 0.0518(3) 0.0476(15) Uani 1 1 d .
H24 H 0.3924 0.2045 0.0257 0.057 Uiso 1 1 calc R
C25 C 0.6109(10) 0.2792(7) 0.1001(2) 0.0425(14) Uani 1 1 d .
H25 H 0.7001 0.1888 0.1059 0.051 Uiso 1 1 calc R

loop_
_atom_site_aniso_label
_atom_site_aniso_U_11
_atom_site_aniso_U_22
_atom_site_aniso_U_33
_atom_site_aniso_U_23
_atom_site_aniso_U_13
_atom_site_aniso_U_12
Br1 0.0851(5) 0.0879(6) 0.0622(4) 0.0313(5) -0.0342(3) -0.0246(5)
O7 0.037(2) 0.049(3) 0.055(2) -0.0021(19) -0.0002(18) -0.0051(19)
O8 0.045(2) 0.073(3) 0.0320(18) 0.0016(19) -0.0039(15) -0.010(2)
N8 0.035(2) 0.044(3) 0.048(3) -0.001(2) 0.014(2) 0.005(2)
C1 0.038(3) 0.031(3) 0.027(2) 0.001(2) -0.009(2) 0.003(2)
C2 0.060(3) 0.040(4) 0.046(3) 0.004(3) -0.007(3) -0.006(3)
C3 0.088(5) 0.033(4) 0.065(4) -0.006(3) -0.022(4) 0.001(3)
C4 0.069(5) 0.039(4) 0.073(5) -0.020(3) -0.017(4) 0.018(3)
C5 0.051(3) 0.044(4) 0.048(3) -0.009(3) -0.004(3) 0.008(3)
C6 0.030(3) 0.036(3) 0.032(3) -0.007(2) -0.009(2) 0.007(2)
C7 0.032(2) 0.032(3) 0.036(2) 0.005(2) 0.003(2) 0.001(2)
C8 0.030(2) 0.029(3) 0.037(2) -0.001(2) -0.0003(19) 0.007(2)
C9 0.033(3) 0.033(3) 0.028(2) 0.001(2) -0.0043(19) -0.003(2)
C10 0.036(3) 0.039(3) 0.033(3) 0.002(2) 0.007(2) 0.002(2)
C11 0.035(3) 0.045(4) 0.036(3) 0.002(3) 0.003(2) 0.006(3)
C12 0.055(4) 0.049(4) 0.034(3) 0.002(3) 0.003(3) 0.012(3)
C13 0.095(6) 0.095(6) 0.040(3) -0.005(4) 0.015(4) -0.022(5)
C14 0.118(7) 0.111(8) 0.040(4) 0.005(4) 0.012(4) -0.024(6)
C15 0.099(6) 0.085(6) 0.037(3) 0.000(4) 0.011(4) 0.020(5)
C16 0.093(5) 0.132(10) 0.043(3) -0.023(5) -0.009(3) -0.007(6)
C17 0.081(5) 0.093(7) 0.041(3) -0.004(4) -0.009(3) -0.012(5)
C18 0.032(2) 0.035(3) 0.036(2) -0.001(3) 0.0002(19) 0.003(3)
C20 0.034(3) 0.033(3) 0.031(2) 0.002(2) 0.0056(19) -0.001(2)
C21 0.053(4) 0.038(3) 0.034(3) 0.003(3) -0.001(3) 0.001(3)
C22 0.056(4) 0.047(4) 0.052(4) 0.020(3) -0.002(3) 0.010(3)
C23 0.047(3) 0.054(4) 0.035(2) 0.015(3) -0.005(2) -0.002(3)
C24 0.054(4) 0.055(4) 0.034(3) -0.007(3) 0.004(3) -0.012(3)
C25 0.044(3) 0.049(4) 0.035(3) 0.001(3) 0.004(2) 0.004(3)

loop_
_atom_type_symbol
_atom_type_description
_atom_type_scat_dispersion_real
_atom_type_scat_dispersion_imag
_atom_type_scat_source
C C 0.0033 0.0016 'International Tables Vol C Tables 4.2.6.8 and 6.1.1.4'
H H 0.0000 0.0000 'International Tables Vol C Tables 4.2.6.8 and 6.1.1.4'
Br Br -0.2901 2.4595 'International Tables Vol C Tables 4.2.6.8 and 6.1.1.4'
N N 0.0061 0.0033 'International Tables Vol C Tables 4.2.6.8 and 6.1.1.4'
O O 0.0106 0.0060 'International Tables Vol C Tables 4.2.6.8 and 6.1.1.4'

loop_
_geom_angle_atom_site_label_1
_geom_angle_atom_site_label_2
_geom_angle_atom_site_label_3
_geom_angle
C18 O8 C11 121.2(4)
C6 N8 H8 119.1
C6 N8 C7 121.8(4)
C7 N8 H8 119.1
C2 C1 C6 118.4(5)
C2 C1 C9 120.9(5)
C6 C1 C9 120.7(5)
C1 C2 H2 118.8
C3 C2 C1 122.4(6)
C3 C2 H2 118.8
C2 C3 H3 120.6
C2 C3 C4 118.9(6)
C4 C3 H3 120.6
C3 C4 H4 119.9
C5 C4 C3 120.3(6)
C5 C4 H4 119.9
C4 C5 H5 119.8
C4 C5 C6 120.3(6)
C6 C5 H5 119.8
N8 C6 C1 120.8(5)
N8 C6 C5 119.5(5)
C1 C6 C5 119.7(6)
N8 C7 H7 107.2
N8 C7 C8 107.7(4)
N8 C7 C20 114.3(4)
C8 C7 H7 107.2
C20 C7 H7 107.2
C20 C7 C8 112.9(4)
C7 C8 H8A 107.9
C9 C8 C7 111.6(4)
C9 C8 H8A 107.9
C9 C8 C18 113.0(4)
C18 C8 C7 108.3(4)
C18 C8 H8A 107.9
C1 C9 H9 108.2
C8 C9 C1 112.0(4)
C8 C9 H9 108.2
C10 C9 C1 111.8(4)
C10 C9 C8 108.3(4)
C10 C9 H9 108.2
C9 C10 H10 119.0
C11 C10 C9 122.0(5)
C11 C10 H10 119.0
O8 C11 C12 110.2(5)
C10 C11 O8 121.1(5)
C10 C11 C12 128.6(5)
C13 C12 C11 120.0(6)
C17 C12 C11 122.2(6)
C17 C12 C13 117.8(6)
C12 C13 H13 120.1
C14 C13 C12 119.9(8)
C14 C13 H13 120.1
C13 C14 H14 119.5
C15 C14 C13 120.9(8)
C15 C14 H14 119.5
C14 C15 H15 119.7
C14 C15 C16 120.5(6)
C16 C15 H15 119.7
C15 C16 H16 120.6
C15 C16 C17 118.9(8)
C17 C16 H16 120.6
C12 C17 C16 122.0(7)
C12 C17 H17 119.0
C16 C17 H17 119.0
O7 C18 O8 117.6(4)
O7 C18 C8 125.4(4)
O8 C18 C8 117.1(4)
C21 C20 C7 119.7(4)
C25 C20 C7 121.6(5)
C25 C20 C21 118.6(5)
C20 C21 H21 120.2
C22 C21 C20 119.5(5)
C22 C21 H21 120.2
C21 C22 H22 119.7
C23 C22 C21 120.5(6)
C23 C22 H22 119.7
C22 C23 Br1 119.4(5)
C24 C23 Br1 120.2(5)
C24 C23 C22 120.3(5)
C23 C24 H24 120.1
C23 C24 C25 119.8(6)
C25 C24 H24 120.1
C20 C25 H25 119.4
C24 C25 C20 121.3(6)
C24 C25 H25 119.4

loop_
_geom_bond_atom_site_label_1
_geom_bond_atom_site_label_2
_geom_bond_distance
Br1 C23 1.894(5)
O7 C18 1.196(6)
O8 C11 1.400(6)
O8 C18 1.359(5)
N8 H8 0.8600
N8 C6 1.379(7)
N8 C7 1.452(6)
C1 C2 1.379(8)
C1 C6 1.393(7)
C1 C9 1.528(7)
C2 H2 0.9300
C2 C3 1.367(9)
C3 H3 0.9300
C3 C4 1.392(10)
C4 H4 0.9300
C4 C5 1.368(9)
C5 H5 0.9300
C5 C6 1.396(8)
C7 H7 0.9800
C7 C8 1.551(6)
C7 C20 1.513(6)
C8 H8A 0.9800
C8 C9 1.518(7)
C8 C18 1.523(6)
C9 H9 0.9800
C9 C10 1.501(6)
C10 H10 0.9300
C10 C11 1.314(7)
C11 C12 1.479(7)
C12 C13 1.392(9)
C12 C17 1.355(9)
C13 H13 0.9300
C13 C14 1.375(10)
C14 H14 0.9300
C14 C15 1.347(11)
C15 H15 0.9300
C15 C16 1.352(11)
C16 H16 0.9300
C16 C17 1.391(8)
C17 H17 0.9300
C20 C21 1.401(7)
C20 C25 1.391(7)
C21 H21 0.9300
C21 C22 1.391(8)
C22 H22 0.9300
C22 C23 1.382(9)
C23 C24 1.367(9)
C24 H24 0.9300
C24 C25 1.383(8)
C25 H25 0.9300

loop_
_geom_torsion_atom_site_label_1
_geom_torsion_atom_site_label_2
_geom_torsion_atom_site_label_3
_geom_torsion_atom_site_label_4
_geom_torsion
Br1 C23 C24 C25 177.0(4)
O8 C11 C12 C13 -167.7(6)
O8 C11 C12 C17 11.1(8)
N8 C7 C8 C9 -57.4(5)
N8 C7 C8 C18 67.7(5)
N8 C7 C20 C21 -163.9(4)
N8 C7 C20 C25 12.4(6)
C1 C2 C3 C4 1.1(10)
C1 C9 C10 C11 92.0(6)
C2 C1 C6 N8 179.7(5)
C2 C1 C6 C5 -1.8(7)
C2 C1 C9 C8 163.2(4)
C2 C1 C9 C10 41.5(6)
C2 C3 C4 C5 -0.6(11)
C3 C4 C5 C6 -1.0(11)
C4 C5 C6 N8 -179.2(6)
C4 C5 C6 C1 2.2(9)
C6 N8 C7 C8 42.7(6)
C6 N8 C7 C20 -83.7(6)
C6 C1 C2 C3 0.1(8)
C6 C1 C9 C8 -14.6(6)
C6 C1 C9 C10 -136.3(5)
C7 N8 C6 C1 -13.4(7)
C7 N8 C6 C5 168.0(5)
C7 C8 C9 C1 44.4(5)
C7 C8 C9 C10 168.1(4)
C7 C8 C18 O7 23.8(8)
C7 C8 C18 O8 -156.2(5)
C7 C20 C21 C22 176.5(5)
C7 C20 C25 C24 -176.9(4)
C8 C7 C20 C21 72.4(6)
C8 C7 C20 C25 -111.3(5)
C8 C9 C10 C11 -31.9(7)
C9 C1 C2 C3 -177.7(5)
C9 C1 C6 N8 -2.5(7)
C9 C1 C6 C5 176.1(5)
C9 C8 C18 O7 147.9(6)
C9 C8 C18 O8 -32.0(7)
C9 C10 C11 O8 -0.3(8)
C9 C10 C11 C12 -176.8(5)
C10 C11 C12 C13 9.2(10)
C10 C11 C12 C17 -172.0(7)
C11 O8 C18 O7 178.7(5)
C11 O8 C18 C8 -1.4(7)
C11 C12 C13 C14 179.9(7)
C11 C12 C17 C16 -179.7(7)
C12 C13 C14 C15 -2.0(14)
C13 C12 C17 C16 -0.9(12)
C13 C14 C15 C16 2.8(14)
C14 C15 C16 C17 -2.6(13)
C15 C16 C17 C12 1.7(13)
C17 C12 C13 C14 1.0(12)
C18 O8 C11 C10 19.1(8)
C18 O8 C11 C12 -163.8(5)
C18 C8 C9 C1 -78.0(5)
C18 C8 C9 C10 45.8(5)
C20 C7 C8 C9 69.8(5)
C20 C7 C8 C18 -165.1(5)
C20 C21 C22 C23 0.1(8)
C21 C20 C25 C24 -0.5(8)
C21 C22 C23 Br1 -177.4(4)
C21 C22 C23 C24 0.1(9)
C22 C23 C24 C25 -0.6(8)
C23 C24 C25 C20 0.8(8)
C25 C20 C21 C22 0.1(8)
